data_2223951
loop_
_publ_author_name
'Hern\'andez Linares, Mar\'ia-Guadalupe'
'Sandoval Ram\'irez, Jes\'us'
'Meza Reyes, Socorro'
'Montiel Smith, Sara'
'Bern\`es, Sylvain'

_publ_section_title
;The zwitterion
 (23'<i>E</i>)-(23<i>R</i>,25<i>S</i>)-23-[1-(oxidoiminio)ethyl]-5\b-spirostan-3\b-yl
 acetate
;
_journal_coeditor_code NK2010
_journal_issue 11
_journal_name_full 'Acta Crystallographica Section E'
_journal_page_first o2954
_journal_page_last o2955
_journal_paper_doi 10.1107/S1600536809044651
_journal_volume 65
_journal_year 2009
_chemical_formula_iupac 'C31 H49 N O5'
_chemical_formula_moiety 'C31 H49 N O5'
_chemical_formula_sum 'C31 H49 N O5'
_chemical_formula_weight 515.71
_chemical_melting_point 516
_chemical_name_systematic
;
(23'<i>E</i>)-(23<i>R</i>,25<i>S</i>)-23-[1-(oxidoiminio)ethyl]-5\b-
spirostan-3\b-yl acetate
;
_space_group_IT_number 19
_symmetry_cell_setting orthorhombic
_symmetry_space_group_name_Hall 'P 2ac 2ab'
_symmetry_space_group_name_H-M 'P 21 21 21'
_atom_sites_solution_hydrogens geom
_atom_sites_solution_primary direct
_atom_sites_solution_secondary difmap
_audit_creation_method SHELXL97
_cell_angle_alpha 90.00
_cell_angle_beta 90.00
_cell_angle_gamma 90.00
_cell_formula_units_Z 4
_cell_length_a 8.385(2)
_cell_length_b 11.5627(16)
_cell_length_c 30.420(5)
_cell_measurement_reflns_used 44
_cell_measurement_temperature 298.0(10)
_cell_measurement_theta_max 12.53
_cell_measurement_theta_min 4.71
_cell_volume 2949.3(9)
_computing_cell_refinement 'XSCANS (Siemens, 1994)'
_computing_data_collection 'XSCANS (Siemens, 1994)'
_computing_data_reduction 'XSCANS (Siemens, 1994)'
_computing_molecular_graphics 'SHELXTL (Sheldrick, 2008)'
_computing_publication_material 'SHELXTL (Sheldrick, 2008)'
_computing_structure_refinement 'SHELXTL (Sheldrick, 2008)'
_computing_structure_solution 'SHELXTL (Sheldrick, 2008)'
_diffrn_ambient_temperature 298.0(10)
_diffrn_measured_fraction_theta_full 0.998
_diffrn_measured_fraction_theta_max 0.998
_diffrn_measurement_device_type 'Bruker P4'
_diffrn_measurement_method \w
_diffrn_radiation_monochromator graphite
_diffrn_radiation_source 'fine-focus sealed tube'
_diffrn_radiation_type MoK\a
_diffrn_radiation_wavelength 0.71073
_diffrn_reflns_av_R_equivalents 0.0414
_diffrn_reflns_av_sigmaI/netI 0.0421
_diffrn_reflns_limit_h_max 2
_diffrn_reflns_limit_h_min -9
_diffrn_reflns_limit_k_max 1
_diffrn_reflns_limit_k_min -13
_diffrn_reflns_limit_l_max 1
_diffrn_reflns_limit_l_min -36
_diffrn_reflns_number 4182
_diffrn_reflns_theta_full 24.98
_diffrn_reflns_theta_max 24.98
_diffrn_reflns_theta_min 1.88
_diffrn_standards_decay_% 3
_diffrn_standards_interval_count 97
_diffrn_standards_number 3
_exptl_absorpt_coefficient_mu 0.077
_exptl_absorpt_correction_type none
_exptl_crystal_colour colourless
_exptl_crystal_density_diffrn 1.161
_exptl_crystal_density_method 'not measured'
_exptl_crystal_description Irregular
_exptl_crystal_F_000 1128
_exptl_crystal_size_max 0.60
_exptl_crystal_size_mid 0.60
_exptl_crystal_size_min 0.35
_refine_diff_density_max 0.458
_refine_diff_density_min -0.247
_refine_ls_extinction_coef 0.0095(18)
_refine_ls_extinction_expression Fc^*^=kFc[1+0.001xFc^2^\l^3^/sin(2\q)]^-1/4^
_refine_ls_extinction_method 'SHELXTL (Sheldrick, 2008)'
_refine_ls_goodness_of_fit_ref 1.024
_refine_ls_hydrogen_treatment mixed
_refine_ls_matrix_type full
_refine_ls_number_parameters 344
_refine_ls_number_reflns 2956
_refine_ls_number_restraints 2
_refine_ls_restrained_S_all 1.026
_refine_ls_R_factor_all 0.0592
_refine_ls_R_factor_gt 0.0484
_refine_ls_shift/su_max 0.000
_refine_ls_shift/su_mean 0.000
_refine_ls_structure_factor_coef Fsqd
_refine_ls_weighting_details 'calc w=1/[\s^2^(Fo^2^)+(0.0651P)^2^+1.0057P] where P=(Fo^2^+2Fc^2^)/3'
_refine_ls_weighting_scheme calc
_refine_ls_wR_factor_gt 0.1213
_refine_ls_wR_factor_ref 0.1293
_reflns_number_gt 2512
_reflns_number_total 2956
_reflns_threshold_expression I>2\s(I)
_cod_data_source_file nk2010.cif
_cod_data_source_block I
_cod_original_cell_volume 2949.2(10)
_cod_database_code 2223951
_cod_database_fobs_code 2223951

loop_
_symmetry_equiv_pos_as_xyz
'x, y, z'
'-x+1/2, -y, z+1/2'
'-x, y+1/2, -z+1/2'
'x+1/2, -y+1/2, -z'

loop_
_atom_site_type_symbol
_atom_site_label
_atom_site_fract_x
_atom_site_fract_y
_atom_site_fract_z
_atom_site_U_iso_or_equiv
_atom_site_adp_type
_atom_site_calc_flag
_atom_site_refinement_flags
_atom_site_occupancy
_atom_site_disorder_assembly
_atom_site_disorder_group
C C1 1.0856(4) 0.6448(3) 0.33730(11) 0.0516(9) Uani d . 1 . .
H H1A 1.0915 0.5917 0.3619 0.062 Uiso calc R 1 . .
H H1B 1.1393 0.6086 0.3126 0.062 Uiso calc R 1 . .
C C2 1.1766(4) 0.7539(4) 0.34940(12) 0.0560(9) Uani d . 1 . .
H H2D 1.1862 0.8030 0.3237 0.067 Uiso calc R 1 . .
H H2E 1.2832 0.7333 0.3589 0.067 Uiso calc R 1 . .
C C3 1.0929(5) 0.8205(3) 0.38583(11) 0.0554(9) Uani d . 1 . .
H H3A 1.1486 0.8934 0.3917 0.066 Uiso calc R 1 . .
C C4 0.9219(5) 0.8431(3) 0.37427(11) 0.0531(9) Uani d . 1 . .
H H4A 0.9182 0.8964 0.3497 0.064 Uiso calc R 1 . .
H H4B 0.8701 0.8802 0.3991 0.064 Uiso calc R 1 . .
C C5 0.8285(4) 0.7338(3) 0.36217(10) 0.0485(8) Uani d . 1 . .
H H5A 0.8271 0.6848 0.3885 0.058 Uiso calc R 1 . .
C C6 0.6548(4) 0.7627(4) 0.35160(11) 0.0599(11) Uani d . 1 . .
H H6A 0.6116 0.8113 0.3747 0.072 Uiso calc R 1 . .
H H6B 0.5929 0.6919 0.3508 0.072 Uiso calc R 1 . .
C C7 0.6396(5) 0.8252(4) 0.30744(11) 0.0587(10) Uani d . 1 . .
H H7B 0.5277 0.8390 0.3012 0.070 Uiso calc R 1 . .
H H7C 0.6925 0.8996 0.3093 0.070 Uiso calc R 1 . .
C C8 0.7128(4) 0.7551(3) 0.27006(10) 0.0447(8) Uani d . 1 . .
H H8B 0.6522 0.6831 0.2670 0.054 Uiso calc R 1 . .
C C9 0.8885(4) 0.7238(3) 0.27973(10) 0.0421(7) Uani d . 1 . .
H H9B 0.9461 0.7972 0.2821 0.051 Uiso calc R 1 . .
C C10 0.9083(4) 0.6615(3) 0.32507(10) 0.0441(8) Uani d . 1 . .
C C11 0.9635(5) 0.6585(3) 0.24098(10) 0.0552(9) Uani d . 1 . .
H H11B 0.9145 0.5827 0.2389 0.066 Uiso calc R 1 . .
H H11C 1.0761 0.6473 0.2469 0.066 Uiso calc R 1 . .
C C12 0.9452(4) 0.7207(3) 0.19660(11) 0.0519(9) Uani d . 1 . .
H H12A 1.0078 0.7913 0.1970 0.062 Uiso calc R 1 . .
H H12B 0.9866 0.6716 0.1734 0.062 Uiso calc R 1 . .
C C13 0.7726(4) 0.7502(3) 0.18680(10) 0.0410(7) Uani d . 1 . .
C C14 0.7059(4) 0.8196(3) 0.22627(10) 0.0434(8) Uani d . 1 . .
H H14B 0.7764 0.8867 0.2296 0.052 Uiso calc R 1 . .
C C15 0.5478(4) 0.8673(4) 0.20928(10) 0.0531(9) Uani d . 1 . .
H H15B 0.5123 0.9329 0.2266 0.064 Uiso calc R 1 . .
H H15C 0.4655 0.8084 0.2093 0.064 Uiso calc R 1 . .
C C16 0.5917(4) 0.9040(3) 0.16224(10) 0.0448(8) Uani d . 1 . .
H H16B 0.6064 0.9880 0.1607 0.054 Uiso calc R 1 . .
C C17 0.7482(4) 0.8411(3) 0.14966(10) 0.0405(7) Uani d . 1 . .
H H17C 0.8361 0.8968 0.1508 0.049 Uiso calc R 1 . .
C C18 0.6769(5) 0.6401(3) 0.17818(12) 0.0576(9) Uani d . 1 . .
H H18C 0.6759 0.5932 0.2042 0.086 Uiso calc R 1 . .
H H18D 0.7251 0.5976 0.1545 0.086 Uiso calc R 1 . .
H H18E 0.5695 0.6602 0.1704 0.086 Uiso calc R 1 . .
C C19 0.8329(5) 0.5408(3) 0.32368(13) 0.0615(10) Uani d . 1 . .
H H19A 0.8376 0.5066 0.3524 0.092 Uiso calc R 1 . .
H H19B 0.8903 0.4932 0.3032 0.092 Uiso calc R 1 . .
H H19C 0.7237 0.5471 0.3145 0.092 Uiso calc R 1 . .
C C20 0.7218(4) 0.8046(3) 0.10144(10) 0.0435(8) Uani d . 1 . .
H H20A 0.7122 0.7202 0.1007 0.052 Uiso calc R 1 . .
C C21 0.8573(4) 0.8390(4) 0.07093(12) 0.0606(10) Uani d . 1 . .
H H21B 0.8276 0.8230 0.0411 0.091 Uiso calc R 1 . .
H H21C 0.9512 0.7956 0.0783 0.091 Uiso calc R 1 . .
H H21D 0.8787 0.9201 0.0741 0.091 Uiso calc R 1 . .
C C22 0.5588(4) 0.8561(3) 0.08961(10) 0.0391(7) Uani d . 1 . .
O O22 0.4759(2) 0.86704(19) 0.13038(6) 0.0415(5) Uani d . 1 . .
C C23 0.4554(4) 0.7843(3) 0.05791(10) 0.0430(8) Uani d . 1 . .
H H23C 0.5201 0.7697 0.0317 0.052 Uiso calc R 1 . .
C C24 0.3086(4) 0.8530(3) 0.04293(11) 0.0511(8) Uani d . 1 . .
H H24C 0.2537 0.8100 0.0201 0.061 Uiso calc R 1 . .
H H24D 0.2359 0.8616 0.0675 0.061 Uiso calc R 1 . .
C C25 0.3526(5) 0.9721(3) 0.02546(11) 0.0541(9) Uani d . 1 . .
H H25C 0.2538 1.0157 0.0209 0.065 Uiso calc R 1 . .
C C26 0.4476(5) 1.0321(3) 0.06089(12) 0.0552(9) Uani d . 1 . .
H H26D 0.4773 1.1088 0.0509 0.066 Uiso calc R 1 . .
H H26E 0.3821 1.0405 0.0870 0.066 Uiso calc R 1 . .
O O26 0.5890(3) 0.96787(19) 0.07171(7) 0.0473(6) Uani d . 1 . .
C C27 0.4413(6) 0.9665(4) -0.01843(12) 0.0700(11) Uani d . 1 . .
H H27C 0.4699 1.0432 -0.0275 0.105 Uiso calc R 1 . .
H H27D 0.3735 0.9319 -0.0402 0.105 Uiso calc R 1 . .
H H27E 0.5360 0.9207 -0.0151 0.105 Uiso calc R 1 . .
O O28 1.0885(3) 0.7483(2) 0.42577(7) 0.0540(6) Uani d . 1 . .
C C29 1.2125(5) 0.7503(3) 0.45297(11) 0.0539(9) Uani d . 1 . .
O O30 1.3306(4) 0.8083(3) 0.44684(10) 0.0741(8) Uani d . 1 . .
C C31 1.1864(5) 0.6731(4) 0.49129(12) 0.0710(12) Uani d . 1 . .
H H31B 1.2539 0.6970 0.5151 0.106 Uiso calc R 1 . .
H H31C 1.2117 0.5950 0.4833 0.106 Uiso calc R 1 . .
H H31D 1.0769 0.6775 0.5003 0.106 Uiso calc R 1 . .
C C32 0.4111(4) 0.6680(3) 0.07679(11) 0.0483(8) Uani d D 1 . .
C C33 0.2777(5) 0.6538(4) 0.10802(13) 0.0660(11) Uani d . 1 . .
H H33A 0.3050 0.5962 0.1295 0.099 Uiso calc R 1 . .
H H33B 0.1839 0.6299 0.0924 0.099 Uiso calc R 1 . .
H H33C 0.2574 0.7260 0.1225 0.099 Uiso calc R 1 . .
N N34 0.5075(6) 0.5826(3) 0.06127(13) 0.0854(13) Uani d . 1 . .
H H34 0.605(5) 0.585(2) 0.0434(17) 0.128 Uiso d D 1 . .
O O35 0.4610(5) 0.4795(3) 0.07914(14) 0.1043(12) Uani d D 1 . .

loop_
_atom_site_aniso_label
_atom_site_aniso_U_11
_atom_site_aniso_U_22
_atom_site_aniso_U_33
_atom_site_aniso_U_12
_atom_site_aniso_U_13
_atom_site_aniso_U_23
C1 0.051(2) 0.058(2) 0.0460(17) 0.0135(19) 0.0002(16) 0.0069(16)
C2 0.0428(18) 0.069(2) 0.056(2) -0.003(2) -0.0010(16) 0.013(2)
C3 0.060(2) 0.054(2) 0.0515(18) -0.009(2) -0.0074(18) 0.0068(16)
C4 0.060(2) 0.0538(19) 0.0458(17) 0.0118(19) -0.0014(17) -0.0013(16)
C5 0.0440(18) 0.059(2) 0.0422(17) 0.0067(18) 0.0023(15) 0.0068(16)
C6 0.0442(18) 0.094(3) 0.0415(17) 0.019(2) 0.0072(16) 0.003(2)
C7 0.048(2) 0.083(3) 0.0454(17) 0.027(2) 0.0009(16) -0.0018(18)
C8 0.0405(17) 0.0530(18) 0.0405(16) 0.0062(18) 0.0007(14) 0.0011(15)
C9 0.0392(16) 0.0439(17) 0.0433(16) 0.0060(15) -0.0002(14) 0.0001(14)
C10 0.0425(17) 0.0450(17) 0.0449(16) 0.0041(16) -0.0018(15) 0.0045(14)
C11 0.052(2) 0.066(2) 0.0474(18) 0.019(2) 0.0044(16) 0.0054(17)
C12 0.0462(19) 0.064(2) 0.0458(17) 0.0113(18) 0.0065(16) 0.0026(16)
C13 0.0413(17) 0.0433(16) 0.0385(15) 0.0079(16) 0.0020(14) -0.0003(14)
C14 0.0425(17) 0.0485(18) 0.0392(15) 0.0102(17) -0.0026(14) -0.0036(15)
C15 0.052(2) 0.069(2) 0.0375(15) 0.022(2) 0.0008(15) -0.0045(16)
C16 0.0460(18) 0.0464(17) 0.0421(16) 0.0087(17) -0.0037(15) -0.0033(14)
C17 0.0370(16) 0.0425(16) 0.0420(16) 0.0005(15) -0.0003(14) -0.0008(14)
C18 0.068(2) 0.0508(19) 0.0541(19) -0.007(2) 0.0033(19) -0.0030(17)
C19 0.069(3) 0.053(2) 0.063(2) -0.005(2) -0.002(2) 0.0078(18)
C20 0.0406(17) 0.0491(18) 0.0408(16) 0.0034(16) 0.0011(14) -0.0040(15)
C21 0.0439(19) 0.089(3) 0.0490(18) 0.005(2) 0.0077(17) 0.000(2)
C22 0.0366(16) 0.0435(16) 0.0373(14) 0.0037(15) 0.0031(14) -0.0023(13)
O22 0.0375(11) 0.0500(12) 0.0369(10) 0.0064(11) 0.0016(9) -0.0021(10)
C23 0.0383(17) 0.0507(18) 0.0399(16) 0.0009(15) 0.0032(15) -0.0040(14)
C24 0.0439(18) 0.061(2) 0.0485(17) 0.0003(18) -0.0036(16) -0.0034(17)
C25 0.050(2) 0.059(2) 0.0530(19) 0.0090(19) -0.0032(18) 0.0042(17)
C26 0.061(2) 0.0443(18) 0.060(2) 0.0087(18) 0.001(2) 0.0056(16)
O26 0.0466(13) 0.0468(12) 0.0486(12) -0.0029(12) 0.0005(11) 0.0054(10)
C27 0.079(3) 0.079(3) 0.052(2) 0.004(3) -0.002(2) 0.015(2)
O28 0.0521(13) 0.0620(14) 0.0480(12) -0.0073(14) -0.0077(12) 0.0084(12)
C29 0.054(2) 0.059(2) 0.0481(18) 0.009(2) -0.0064(17) -0.0047(18)
O30 0.0616(17) 0.0797(19) 0.0810(19) -0.0100(17) -0.0189(16) 0.0064(17)
C31 0.065(3) 0.092(3) 0.056(2) 0.015(3) -0.002(2) 0.010(2)
C32 0.0515(19) 0.0424(17) 0.0511(18) -0.0031(17) -0.0078(17) -0.0053(15)
C33 0.064(2) 0.061(2) 0.073(2) -0.018(2) 0.000(2) 0.010(2)
N34 0.118(3) 0.0420(17) 0.096(3) -0.013(2) -0.039(3) 0.0033(18)
O35 0.110(3) 0.079(2) 0.123(3) -0.018(2) 0.028(3) 0.001(2)

loop_
_atom_type_symbol
_atom_type_description
_atom_type_scat_dispersion_real
_atom_type_scat_dispersion_imag
_atom_type_scat_source
C C 0.0033 0.0016 'International Tables Vol C Tables 4.2.6.8 and 6.1.1.4'
H H 0.0000 0.0000 'International Tables Vol C Tables 4.2.6.8 and 6.1.1.4'
N N 0.0061 0.0033 'International Tables Vol C Tables 4.2.6.8 and 6.1.1.4'
O O 0.0106 0.0060 'International Tables Vol C Tables 4.2.6.8 and 6.1.1.4'

loop_
_geom_angle_atom_site_label_1
_geom_angle_atom_site_label_2
_geom_angle_atom_site_label_3
_geom_angle_site_symmetry_1
_geom_angle_site_symmetry_3
_geom_angle
_geom_angle_publ_flag
C2 C1 C10 . . 116.0(3) ?
C2 C1 H1A . . 108.3 ?
C10 C1 H1A . . 108.3 ?
C2 C1 H1B . . 108.3 ?
C10 C1 H1B . . 108.3 ?
H1A C1 H1B . . 107.4 ?
C1 C2 C3 . . 111.4(3) ?
C1 C2 H2D . . 109.3 ?
C3 C2 H2D . . 109.3 ?
C1 C2 H2E . . 109.3 ?
C3 C2 H2E . . 109.3 ?
H2D C2 H2E . . 108.0 ?
O28 C3 C4 . . 105.5(3) ?
O28 C3 C2 . . 109.0(3) ?
C4 C3 C2 . . 111.0(3) ?
O28 C3 H3A . . 110.4 ?
C4 C3 H3A . . 110.4 ?
C2 C3 H3A . . 110.4 ?
C3 C4 C5 . . 113.7(3) ?
C3 C4 H4A . . 108.8 ?
C5 C4 H4A . . 108.8 ?
C3 C4 H4B . . 108.8 ?
C5 C4 H4B . . 108.8 ?
H4A C4 H4B . . 107.7 ?
C6 C5 C4 . . 110.9(3) ?
C6 C5 C10 . . 112.0(3) ?
C4 C5 C10 . . 113.4(3) ?
C6 C5 H5A . . 106.7 ?
C4 C5 H5A . . 106.7 ?
C10 C5 H5A . . 106.7 ?
C5 C6 C7 . . 111.6(3) ?
C5 C6 H6A . . 109.3 ?
C7 C6 H6A . . 109.3 ?
C5 C6 H6B . . 109.3 ?
C7 C6 H6B . . 109.3 ?
H6A C6 H6B . . 108.0 ?
C8 C7 C6 . . 111.7(3) ?
C8 C7 H7B . . 109.3 ?
C6 C7 H7B . . 109.3 ?
C8 C7 H7C . . 109.3 ?
C6 C7 H7C . . 109.3 ?
H7B C7 H7C . . 107.9 ?
C7 C8 C14 . . 112.0(3) ?
C7 C8 C9 . . 111.5(3) ?
C14 C8 C9 . . 108.4(3) ?
C7 C8 H8B . . 108.3 ?
C14 C8 H8B . . 108.3 ?
C9 C8 H8B . . 108.3 ?
C11 C9 C8 . . 111.1(3) ?
C11 C9 C10 . . 114.0(3) ?
C8 C9 C10 . . 112.2(3) ?
C11 C9 H9B . . 106.3 ?
C8 C9 H9B . . 106.3 ?
C10 C9 H9B . . 106.3 ?
C19 C10 C1 . . 106.9(3) ?
C19 C10 C5 . . 109.4(3) ?
C1 C10 C5 . . 107.8(3) ?
C19 C10 C9 . . 110.5(3) ?
C1 C10 C9 . . 111.8(3) ?
C5 C10 C9 . . 110.2(3) ?
C9 C11 C12 . . 113.8(3) ?
C9 C11 H11B . . 108.8 ?
C12 C11 H11B . . 108.8 ?
C9 C11 H11C . . 108.8 ?
C12 C11 H11C . . 108.8 ?
H11B C11 H11C . . 107.7 ?
C13 C12 C11 . . 111.9(3) ?
C13 C12 H12A . . 109.2 ?
C11 C12 H12A . . 109.2 ?
C13 C12 H12B . . 109.2 ?
C11 C12 H12B . . 109.2 ?
H12A C12 H12B . . 107.9 ?
C12 C13 C18 . . 110.3(3) ?
C12 C13 C14 . . 108.0(3) ?
C18 C13 C14 . . 112.1(3) ?
C12 C13 C17 . . 114.8(3) ?
C18 C13 C17 . . 111.7(3) ?
C14 C13 C17 . . 99.5(2) ?
C15 C14 C8 . . 120.3(3) ?
C15 C14 C13 . . 103.8(2) ?
C8 C14 C13 . . 114.1(3) ?
C15 C14 H14B . . 105.8 ?
C8 C14 H14B . . 105.8 ?
C13 C14 H14B . . 105.8 ?
C14 C15 C16 . . 101.9(3) ?
C14 C15 H15B . . 111.4 ?
C16 C15 H15B . . 111.4 ?
C14 C15 H15C . . 111.4 ?
C16 C15 H15C . . 111.4 ?
H15B C15 H15C . . 109.2 ?
O22 C16 C15 . . 112.6(3) ?
O22 C16 C17 . . 105.5(2) ?
C15 C16 C17 . . 107.7(3) ?
O22 C16 H16B . . 110.3 ?
C15 C16 H16B . . 110.3 ?
C17 C16 H16B . . 110.3 ?
C20 C17 C16 . . 104.0(2) ?
C20 C17 C13 . . 121.6(3) ?
C16 C17 C13 . . 104.4(2) ?
C20 C17 H17C . . 108.7 ?
C16 C17 H17C . . 108.7 ?
C13 C17 H17C . . 108.7 ?
C13 C18 H18C . . 109.5 ?
C13 C18 H18D . . 109.5 ?
H18C C18 H18D . . 109.5 ?
C13 C18 H18E . . 109.5 ?
H18C C18 H18E . . 109.5 ?
H18D C18 H18E . . 109.5 ?
C10 C19 H19A . . 109.5 ?
C10 C19 H19B . . 109.5 ?
H19A C19 H19B . . 109.5 ?
C10 C19 H19C . . 109.5 ?
H19A C19 H19C . . 109.5 ?
H19B C19 H19C . . 109.5 ?
C21 C20 C22 . . 114.9(3) ?
C21 C20 C17 . . 113.7(3) ?
C22 C20 C17 . . 104.2(3) ?
C21 C20 H20A . . 107.9 ?
C22 C20 H20A . . 107.9 ?
C17 C20 H20A . . 107.9 ?
C20 C21 H21B . . 109.5 ?
C20 C21 H21C . . 109.5 ?
H21B C21 H21C . . 109.5 ?
C20 C21 H21D . . 109.5 ?
H21B C21 H21D . . 109.5 ?
H21C C21 H21D . . 109.5 ?
O26 C22 O22 . . 109.7(2) ?
O26 C22 C20 . . 106.4(3) ?
O22 C22 C20 . . 105.3(2) ?
O26 C22 C23 . . 110.5(2) ?
O22 C22 C23 . . 108.6(2) ?
C20 C22 C23 . . 116.1(3) ?
C22 O22 C16 . . 106.5(2) ?
C32 C23 C24 . . 112.1(3) ?
C32 C23 C22 . . 112.4(3) ?
C24 C23 C22 . . 111.1(3) ?
C32 C23 H23C . . 107.0 ?
C24 C23 H23C . . 107.0 ?
C22 C23 H23C . . 107.0 ?
C25 C24 C23 . . 112.2(3) ?
C25 C24 H24C . . 109.2 ?
C23 C24 H24C . . 109.2 ?
C25 C24 H24D . . 109.2 ?
C23 C24 H24D . . 109.2 ?
H24C C24 H24D . . 107.9 ?
C26 C25 C24 . . 107.1(3) ?
C26 C25 C27 . . 112.7(3) ?
C24 C25 C27 . . 112.6(3) ?
C26 C25 H25C . . 108.1 ?
C24 C25 H25C . . 108.1 ?
C27 C25 H25C . . 108.1 ?
O26 C26 C25 . . 111.2(3) ?
O26 C26 H26D . . 109.4 ?
C25 C26 H26D . . 109.4 ?
O26 C26 H26E . . 109.4 ?
C25 C26 H26E . . 109.4 ?
H26D C26 H26E . . 108.0 ?
C22 O26 C26 . . 114.2(3) ?
C25 C27 H27C . . 109.5 ?
C25 C27 H27D . . 109.5 ?
H27C C27 H27D . . 109.5 ?
C25 C27 H27E . . 109.5 ?
H27C C27 H27E . . 109.5 ?
H27D C27 H27E . . 109.5 ?
C29 O28 C3 . . 118.9(3) ?
O30 C29 O28 . . 123.6(3) ?
O30 C29 C31 . . 125.0(4) ?
O28 C29 C31 . . 111.3(4) ?
C29 C31 H31B . . 109.5 ?
C29 C31 H31C . . 109.5 ?
H31B C31 H31C . . 109.5 ?
C29 C31 H31D . . 109.5 ?
H31B C31 H31D . . 109.5 ?
H31C C31 H31D . . 109.5 ?
C23 C32 C33 . . 122.0(3) yes
N34 C32 C23 . . 111.6(3) yes
N34 C32 C33 . . 126.3(3) yes
C32 C33 H33A . . 109.5 ?
C32 C33 H33B . . 109.5 ?
H33A C33 H33B . . 109.5 ?
C32 C33 H33C . . 109.5 ?
H33A C33 H33C . . 109.5 ?
H33B C33 H33C . . 109.5 ?
C32 N34 O35 . . 109.0(4) yes
C32 N34 H34 . . 132.0(16) yes
O35 N34 H34 . . 118.6(16) yes

loop_
_geom_bond_atom_site_label_1
_geom_bond_atom_site_label_2
_geom_bond_site_symmetry_2
_geom_bond_distance
_geom_bond_publ_flag
C1 C2 . 1.519(5) ?
C1 C10 . 1.544(5) ?
C1 H1A . 0.9700 ?
C1 H1B . 0.9700 ?
C2 C3 . 1.520(5) ?
C2 H2D . 0.9700 ?
C2 H2E . 0.9700 ?
C3 O28 . 1.474(4) ?
C3 C4 . 1.500(5) ?
C3 H3A . 0.9800 ?
C4 C5 . 1.531(5) ?
C4 H4A . 0.9700 ?
C4 H4B . 0.9700 ?
C5 C6 . 1.529(5) ?
C5 C10 . 1.556(5) ?
C5 H5A . 0.9800 ?
C6 C7 . 1.531(5) ?
C6 H6A . 0.9700 ?
C6 H6B . 0.9700 ?
C7 C8 . 1.526(5) ?
C7 H7B . 0.9700 ?
C7 H7C . 0.9700 ?
C8 C14 . 1.528(4) ?
C8 C9 . 1.545(5) ?
C8 H8B . 0.9800 ?
C9 C11 . 1.534(5) ?
C9 C10 . 1.565(4) ?
C9 H9B . 0.9800 ?
C10 C19 . 1.532(5) ?
C11 C12 . 1.537(5) ?
C11 H11B . 0.9700 ?
C11 H11C . 0.9700 ?
C12 C13 . 1.517(5) ?
C12 H12A . 0.9700 ?
C12 H12B . 0.9700 ?
C13 C18 . 1.528(5) ?
C13 C14 . 1.549(4) ?
C13 C17 . 1.556(4) ?
C14 C15 . 1.526(5) ?
C14 H14B . 0.9800 ?
C15 C16 . 1.537(5) ?
C15 H15B . 0.9700 ?
C15 H15C . 0.9700 ?
C16 O22 . 1.437(4) ?
C16 C17 . 1.548(4) ?
C16 H16B . 0.9800 ?
C17 C20 . 1.542(4) ?
C17 H17C . 0.9800 ?
C18 H18C . 0.9600 ?
C18 H18D . 0.9600 ?
C18 H18E . 0.9600 ?
C19 H19A . 0.9600 ?
C19 H19B . 0.9600 ?
C19 H19C . 0.9600 ?
C20 C21 . 1.520(5) ?
C20 C22 . 1.534(5) ?
C20 H20A . 0.9800 ?
C21 H21B . 0.9600 ?
C21 H21C . 0.9600 ?
C21 H21D . 0.9600 ?
C22 O26 . 1.426(4) ?
C22 O22 . 1.427(4) ?
C22 C23 . 1.539(5) ?
C23 C32 . 1.509(5) ?
C23 C24 . 1.534(5) ?
C23 H23C . 0.9800 ?
C24 C25 . 1.522(5) ?
C24 H24C . 0.9700 ?
C24 H24D . 0.9700 ?
C25 C26 . 1.509(5) ?
C25 C27 . 1.530(5) ?
C25 H25C . 0.9800 ?
C26 O26 . 1.437(4) ?
C26 H26D . 0.9700 ?
C26 H26E . 0.9700 ?
C27 H27C . 0.9600 ?
C27 H27D . 0.9600 ?
C27 H27E . 0.9600 ?
O28 C29 . 1.328(4) ?
C29 O30 . 1.210(5) ?
C29 C31 . 1.484(5) ?
C31 H31B . 0.9600 ?
C31 H31C . 0.9600 ?
C31 H31D . 0.9600 ?
C32 C33 . 1.477(5) yes
C32 N34 . 1.361(6) yes
C33 H33A . 0.9600 ?
C33 H33B . 0.9600 ?
C33 H33C . 0.9600 ?
N34 H34 . 0.980(18) yes
N34 O35 . 1.367(5) yes

loop_
_geom_torsion_atom_site_label_1
_geom_torsion_atom_site_label_2
_geom_torsion_atom_site_label_3
_geom_torsion_atom_site_label_4
_geom_torsion_site_symmetry_1
_geom_torsion_site_symmetry_2
_geom_torsion_site_symmetry_3
_geom_torsion_site_symmetry_4
_geom_torsion
_geom_torsion_publ_flag
C10 C1 C2 C3 . . . . 54.0(4) ?
C1 C2 C3 O28 . . . . 62.8(4) ?
C1 C2 C3 C4 . . . . -53.0(4) ?
O28 C3 C4 C5 . . . . -63.8(4) ?
C2 C3 C4 C5 . . . . 54.2(4) ?
C3 C4 C5 C6 . . . . 179.0(3) ?
C3 C4 C5 C10 . . . . -53.9(4) ?
C4 C5 C6 C7 . . . . 72.1(4) ?
C10 C5 C6 C7 . . . . -55.8(5) ?
C5 C6 C7 C8 . . . . 56.3(5) ?
C6 C7 C8 C14 . . . . -177.0(3) ?
C6 C7 C8 C9 . . . . -55.3(4) ?
C7 C8 C9 C11 . . . . -177.2(3) ?
C14 C8 C9 C11 . . . . -53.4(4) ?
C7 C8 C9 C10 . . . . 53.9(4) ?
C14 C8 C9 C10 . . . . 177.7(3) ?
C2 C1 C10 C19 . . . . -168.4(3) ?
C2 C1 C10 C5 . . . . -50.8(4) ?
C2 C1 C10 C9 . . . . 70.5(4) ?
C6 C5 C10 C19 . . . . -68.2(4) ?
C4 C5 C10 C19 . . . . 165.2(3) ?
C6 C5 C10 C1 . . . . 175.9(3) ?
C4 C5 C10 C1 . . . . 49.3(4) ?
C6 C5 C10 C9 . . . . 53.5(4) ?
C4 C5 C10 C9 . . . . -73.0(4) ?
C11 C9 C10 C19 . . . . -58.8(4) ?
C8 C9 C10 C19 . . . . 68.5(4) ?
C11 C9 C10 C1 . . . . 60.1(4) ?
C8 C9 C10 C1 . . . . -172.5(3) ?
C11 C9 C10 C5 . . . . -179.9(3) ?
C8 C9 C10 C5 . . . . -52.5(4) ?
C8 C9 C11 C12 . . . . 52.7(4) ?
C10 C9 C11 C12 . . . . -179.3(3) ?
C9 C11 C12 C13 . . . . -53.8(4) ?
C11 C12 C13 C18 . . . . -68.7(4) ?
C11 C12 C13 C14 . . . . 54.1(4) ?
C11 C12 C13 C17 . . . . 164.1(3) ?
C7 C8 C14 C15 . . . . -53.3(4) ?
C9 C8 C14 C15 . . . . -176.8(3) ?
C7 C8 C14 C13 . . . . -177.7(3) ?
C9 C8 C14 C13 . . . . 58.9(4) ?
C12 C13 C14 C15 . . . . 167.9(3) ?
C18 C13 C14 C15 . . . . -70.4(3) ?
C17 C13 C14 C15 . . . . 47.8(3) ?
C12 C13 C14 C8 . . . . -59.3(4) ?
C18 C13 C14 C8 . . . . 62.4(4) ?
C17 C13 C14 C8 . . . . -179.4(3) ?
C8 C14 C15 C16 . . . . -170.4(3) ?
C13 C14 C15 C16 . . . . -41.2(3) ?
C14 C15 C16 O22 . . . . 134.1(3) ?
C14 C15 C16 C17 . . . . 18.3(4) ?
O22 C16 C17 C20 . . . . 19.0(3) ?
C15 C16 C17 C20 . . . . 139.4(3) ?
O22 C16 C17 C13 . . . . -109.5(3) ?
C15 C16 C17 C13 . . . . 10.9(3) ?
C12 C13 C17 C20 . . . . 93.1(4) ?
C18 C13 C17 C20 . . . . -33.5(4) ?
C14 C13 C17 C20 . . . . -151.9(3) ?
C12 C13 C17 C16 . . . . -150.0(3) ?
C18 C13 C17 C16 . . . . 83.4(3) ?
C14 C13 C17 C16 . . . . -35.0(3) ?
C16 C17 C20 C21 . . . . 129.4(3) ?
C13 C17 C20 C21 . . . . -113.5(3) ?
C16 C17 C20 C22 . . . . 3.6(3) ?
C13 C17 C20 C22 . . . . 120.6(3) ?
C21 C20 C22 O26 . . . . -33.8(4) ?
C17 C20 C22 O26 . . . . 91.3(3) ?
C21 C20 C22 O22 . . . . -150.3(3) ?
C17 C20 C22 O22 . . . . -25.2(3) ?
C21 C20 C22 C23 . . . . 89.5(4) ?
C17 C20 C22 C23 . . . . -145.4(3) ?
O26 C22 O22 C16 . . . . -75.4(3) ?
C20 C22 O22 C16 . . . . 38.8(3) ?
C23 C22 O22 C16 . . . . 163.8(3) ?
C15 C16 O22 C22 . . . . -153.5(3) ?
C17 C16 O22 C22 . . . . -36.3(3) ?
O26 C22 C23 C32 . . . . -176.2(3) ?
O22 C22 C23 C32 . . . . -55.8(3) ?
C20 C22 C23 C32 . . . . 62.6(3) ?
O26 C22 C23 C24 . . . . -49.7(3) ?
O22 C22 C23 C24 . . . . 70.7(3) ?
C20 C22 C23 C24 . . . . -171.0(3) ?
C32 C23 C24 C25 . . . . 177.9(3) ?
C22 C23 C24 C25 . . . . 51.2(4) ?
C23 C24 C25 C26 . . . . -54.9(4) ?
C23 C24 C25 C27 . . . . 69.6(4) ?
C24 C25 C26 O26 . . . . 59.4(4) ?
C27 C25 C26 O26 . . . . -65.0(4) ?
O22 C22 O26 C26 . . . . -63.2(3) ?
C20 C22 O26 C26 . . . . -176.7(3) ?
C23 C22 O26 C26 . . . . 56.4(3) ?
C25 C26 O26 C22 . . . . -63.0(4) ?
C4 C3 O28 C29 . . . . -154.6(3) ?
C2 C3 O28 C29 . . . . 86.1(4) ?
C3 O28 C29 O30 . . . . -0.2(5) ?
C3 O28 C29 C31 . . . . 179.7(3) ?
C24 C23 C32 N34 . . . . 135.1(3) ?
C22 C23 C32 N34 . . . . -99.0(3) ?
C24 C23 C32 C33 . . . . -44.6(4) ?
C22 C23 C32 C33 . . . . 81.3(4) ?
C33 C32 N34 O35 . . . . 0.2(6) ?
C23 C32 N34 O35 . . . . -179.5(3) ?
